data_2237241
loop_
_publ_author_name
'Zhong, Kai-Long'

_publ_section_title
;
 Bis(1,10-phenanthroline-\k^2^<i>N</i>,<i>N</i>')(sulfato-\k^2^<i>O</i>,<i>O</i>')cobalt(II)
 propane-1,2-diol monosolvate
;
_journal_coeditor_code VN2062
_journal_issue 1
_journal_name_full 'Acta Crystallographica Section E'
_journal_page_first m26
_journal_paper_doi 10.1107/S1600536812049616
_journal_volume 69
_journal_year 2013
_chemical_formula_iupac '[Co (S O4) (C12 H8 N2)2], C3 H8 O2'
_chemical_formula_moiety 'C24 H16 Co N4 O4 S, C3 H8 O2'
_chemical_formula_sum 'C27 H24 Co N4 O6 S'
_chemical_formula_weight 591.49
_chemical_name_systematic
;
Bis(1,10-phenanthroline-\k^2^<i>N</i>,<i>N</i>')(sulfato-
\k^2^<i>O</i>,<i>O</i>')cobalt(II) propane-1,2-diol monosolvate
;
_space_group_IT_number 15
_symmetry_cell_setting monoclinic
_symmetry_space_group_name_Hall '-C 2yc'
_symmetry_space_group_name_H-M 'C 1 2/c 1'
_atom_sites_solution_hydrogens geom
_atom_sites_solution_primary direct
_atom_sites_solution_secondary difmap
_audit_creation_method SHELXL-97
_cell_angle_alpha 90.00
_cell_angle_beta 121.46(3)
_cell_angle_gamma 90.00
_cell_formula_units_Z 4
_cell_length_a 18.117(4)
_cell_length_b 12.987(3)
_cell_length_c 12.881(3)
_cell_measurement_reflns_used 5104
_cell_measurement_temperature 223.15
_cell_measurement_theta_max 25.3491
_cell_measurement_theta_min 3.1387
_cell_volume 2585.2(13)
_computing_cell_refinement 'CrystalClear (Rigaku, 2007)'
_computing_data_collection 'CrystalClear (Rigaku, 2007)'
_computing_data_reduction 'CrystalClear (Rigaku, 2007)'
_computing_molecular_graphics 'XP in SHELXTL (Sheldrick, 2008)'
_computing_publication_material 'SHELXTL (Sheldrick, 2008)'
_computing_structure_refinement 'SHELXL97 (Sheldrick, 2008)'
_computing_structure_solution 'SHELXS97 (Sheldrick, 2008)'
_diffrn_ambient_temperature 223.15
_diffrn_detector_area_resol_mean 28.5714
_diffrn_measured_fraction_theta_full 0.997
_diffrn_measured_fraction_theta_max 0.997
_diffrn_measurement_device_type 'Rigaku Mercury CCD'
_diffrn_measurement_method '\w scans'
_diffrn_radiation_monochromator 'Graphite Monochromator'
_diffrn_radiation_source 'fine-focus sealed tube'
_diffrn_radiation_type MoK\a
_diffrn_radiation_wavelength 0.71073
_diffrn_reflns_av_R_equivalents 0.1004
_diffrn_reflns_av_sigmaI/netI 0.1145
_diffrn_reflns_limit_h_max 21
_diffrn_reflns_limit_h_min -20
_diffrn_reflns_limit_k_max 15
_diffrn_reflns_limit_k_min -14
_diffrn_reflns_limit_l_max 15
_diffrn_reflns_limit_l_min -15
_diffrn_reflns_number 11477
_diffrn_reflns_theta_full 25.00
_diffrn_reflns_theta_max 25.00
_diffrn_reflns_theta_min 3.14
_diffrn_standards_number 0
_exptl_absorpt_coefficient_mu 0.795
_exptl_absorpt_correction_T_max 1.000
_exptl_absorpt_correction_T_min 0.3730
_exptl_absorpt_correction_type multi-scan
_exptl_absorpt_process_details '(<i>REQAB</i>; Jacobson, 1998)'
_exptl_crystal_colour red
_exptl_crystal_density_diffrn 1.520
_exptl_crystal_density_method 'not measured'
_exptl_crystal_description block
_exptl_crystal_F_000 1220
_exptl_crystal_size_max 0.35
_exptl_crystal_size_mid 0.34
_exptl_crystal_size_min 0.25
_refine_diff_density_max 0.373
_refine_diff_density_min -0.392
_refine_ls_extinction_coef 0.0060(5)
_refine_ls_extinction_expression Fc^*^=kFc[1+0.001xFc^2^\l^3^/sin(2\q)]^-1/4^
_refine_ls_extinction_method 'SHELXL97 (Sheldrick, 2008)'
_refine_ls_goodness_of_fit_ref 0.946
_refine_ls_hydrogen_treatment constr
_refine_ls_matrix_type full
_refine_ls_number_parameters 193
_refine_ls_number_reflns 2284
_refine_ls_number_restraints 38
_refine_ls_restrained_S_all 1.010
_refine_ls_R_factor_all 0.0668
_refine_ls_R_factor_gt 0.0516
_refine_ls_shift/su_max 0.001
_refine_ls_shift/su_mean 0.000
_refine_ls_structure_factor_coef Fsqd
_refine_ls_weighting_details 'calc w=1/[\s^2^(Fo^2^)+(0.0385P)^2^+0.0000P] where P=(Fo^2^+2Fc^2^)/3'
_refine_ls_weighting_scheme calc
_refine_ls_wR_factor_gt 0.1221
_refine_ls_wR_factor_ref 0.1288
_reflns_number_gt 1465
_reflns_number_total 2284
_reflns_threshold_expression I>2/s(I)
_cod_data_source_file vn2062.cif
_cod_data_source_block I
_cod_original_sg_symbol_H-M 'C 2/c'
_cod_database_code 2237241
_cod_database_fobs_code 2237241

loop_
_symmetry_equiv_pos_as_xyz
'x, y, z'
'-x, y, -z+1/2'
'x+1/2, y+1/2, z'
'-x+1/2, y+1/2, -z+1/2'
'-x, -y, -z'
'x, -y, z-1/2'
'-x+1/2, -y+1/2, -z'
'x+1/2, -y+1/2, z-1/2'

loop_
_atom_site_type_symbol
_atom_site_label
_atom_site_fract_x
_atom_site_fract_y
_atom_site_fract_z
_atom_site_U_iso_or_equiv
_atom_site_adp_type
_atom_site_calc_flag
_atom_site_refinement_flags
_atom_site_occupancy
_atom_site_symmetry_multiplicity
_atom_site_disorder_assembly
_atom_site_disorder_group
Co Co1 0.0000 0.32137(6) 0.2500 0.0348(3) Uani d S 1 2 . .
S S1 0.0000 0.52899(11) 0.2500 0.0344(4) Uani d S 1 2 . .
O O1 0.0533(2) 0.4578(2) 0.3537(3) 0.0495(9) Uani d . 1 1 . .
O O2 -0.0552(2) 0.5929(2) 0.2742(3) 0.0604(10) Uani d . 1 1 . .
O O3 -0.0492(7) 0.7963(6) 0.3204(8) 0.071(3) Uani d PDU 0.50 1 A 2
H H3 -0.0428 0.7424 0.2931 0.106 Uiso calc PR 0.50 1 A 2
O O3' -0.0869(6) 0.7996(6) 0.2438(10) 0.097(4) Uani d PDU 0.50 1 B 1
H H3' -0.0613 0.7472 0.2804 0.145 Uiso calc PR 0.50 1 B 1
N N1 0.0830(2) 0.3000(3) 0.1814(3) 0.0379(9) Uani d . 1 1 . .
N N2 0.0959(2) 0.2178(2) 0.3803(3) 0.0363(9) Uani d . 1 1 . .
C C1 0.0774(3) 0.3442(4) 0.0841(4) 0.0459(12) Uani d . 1 1 . .
H H1A 0.0340 0.3924 0.0406 0.055 Uiso calc R 1 1 . .
C C2 0.1339(3) 0.3208(4) 0.0454(5) 0.0537(14) Uani d . 1 1 . .
H H2A 0.1284 0.3535 -0.0225 0.064 Uiso calc R 1 1 . .
C C3 0.1977(3) 0.2495(4) 0.1074(5) 0.0555(14) Uani d . 1 1 . .
H H3A 0.2354 0.2331 0.0814 0.067 Uiso calc R 1 1 . .
C C4 0.2061(3) 0.2012(3) 0.2104(4) 0.0419(12) Uani d . 1 1 . .
C C5 0.2732(3) 0.1286(4) 0.2841(5) 0.0538(14) Uani d . 1 1 . .
H H5A 0.3117 0.1082 0.2608 0.065 Uiso calc R 1 1 . .
C C6 0.2814(3) 0.0902(4) 0.3853(5) 0.0493(13) Uani d . 1 1 . .
H H6A 0.3258 0.0440 0.4320 0.059 Uiso calc R 1 1 . .
C C7 0.2225(3) 0.1189(3) 0.4240(4) 0.0402(11) Uani d . 1 1 . .
C C8 0.2298(3) 0.0829(3) 0.5312(4) 0.0506(13) Uani d . 1 1 . .
H H8A 0.2738 0.0375 0.5816 0.061 Uiso calc R 1 1 . .
C C9 0.1723(3) 0.1150(4) 0.5605(4) 0.0546(14) Uani d . 1 1 . .
H H9A 0.1767 0.0924 0.6320 0.065 Uiso calc R 1 1 . .
C C10 0.1062(3) 0.1819(3) 0.4833(4) 0.0468(13) Uani d . 1 1 . .
H H10A 0.0671 0.2026 0.5053 0.056 Uiso calc R 1 1 . .
C C11 0.1546(3) 0.1866(3) 0.3517(4) 0.0320(10) Uani d . 1 1 . .
C C12 0.1473(3) 0.2300(3) 0.2447(4) 0.0341(11) Uani d . 1 1 . .
C C13 -0.0288(6) 0.8772(5) 0.2729(9) 0.139(3) Uani d PDU 0.50 1 . 2
H H13 -0.0837 0.8822 0.1948 0.167 Uiso calc PR 0.50 1 . 2
C C13' -0.0288(6) 0.8772(5) 0.2729(9) 0.139(3) Uani d PDU 0.50 1 . 1
H H13A 0.0069 0.8799 0.3610 0.167 Uiso calc PR 0.50 1 . 1
H H13B -0.0613 0.9411 0.2467 0.167 Uiso calc PR 0.50 1 . 1
C C14 -0.0305(12) 0.9804(8) 0.3222(18) 0.168(9) Uani d PD 0.50 1 . .
H H14A 0.0001 1.0290 0.3021 0.252 Uiso calc PR 0.50 1 . 2
H H14B -0.0032 0.9762 0.4091 0.252 Uiso calc PR 0.50 1 . 2
H H14C -0.0894 1.0025 0.2872 0.252 Uiso calc PR 0.50 1 . 2

loop_
_atom_site_aniso_label
_atom_site_aniso_U_11
_atom_site_aniso_U_22
_atom_site_aniso_U_33
_atom_site_aniso_U_12
_atom_site_aniso_U_13
_atom_site_aniso_U_23
Co1 0.0323(5) 0.0367(5) 0.0407(6) 0.000 0.0228(5) 0.000
S1 0.0282(9) 0.0352(9) 0.0424(10) 0.000 0.0203(8) 0.000
O1 0.048(2) 0.0428(18) 0.038(2) -0.0012(15) 0.0091(17) 0.0020(15)
O2 0.060(2) 0.049(2) 0.095(3) 0.0103(17) 0.056(2) -0.0082(19)
O3 0.111(7) 0.050(5) 0.077(6) 0.005(4) 0.068(5) -0.001(4)
O3' 0.110(7) 0.067(6) 0.126(8) 0.026(5) 0.070(6) 0.023(6)
N1 0.038(2) 0.042(2) 0.041(2) 0.0010(17) 0.026(2) 0.0036(18)
N2 0.041(2) 0.036(2) 0.042(2) -0.0010(17) 0.029(2) 0.0011(17)
C1 0.041(3) 0.056(3) 0.044(3) 0.003(2) 0.024(3) 0.007(2)
C2 0.054(3) 0.070(4) 0.046(3) 0.003(3) 0.033(3) 0.008(3)
C3 0.050(3) 0.080(4) 0.052(3) 0.004(3) 0.038(3) -0.003(3)
C4 0.036(3) 0.057(3) 0.036(3) 0.004(2) 0.021(2) -0.002(2)
C5 0.044(3) 0.073(4) 0.050(3) 0.018(3) 0.028(3) -0.001(3)
C6 0.037(3) 0.059(3) 0.047(3) 0.015(2) 0.018(3) 0.001(3)
C7 0.036(3) 0.042(3) 0.038(3) 0.005(2) 0.017(2) 0.002(2)
C8 0.046(3) 0.049(3) 0.047(3) 0.007(2) 0.018(3) 0.006(2)
C9 0.063(4) 0.059(3) 0.046(3) 0.005(3) 0.031(3) 0.015(3)
C10 0.056(3) 0.050(3) 0.049(3) 0.003(2) 0.038(3) 0.005(2)
C11 0.033(3) 0.031(2) 0.034(3) -0.0038(19) 0.019(2) -0.0020(19)
C12 0.027(3) 0.041(3) 0.034(3) -0.001(2) 0.015(2) -0.002(2)
C13 0.195(9) 0.076(5) 0.215(9) 0.002(5) 0.155(7) -0.006(6)
C13' 0.195(9) 0.076(5) 0.215(9) 0.002(5) 0.155(7) -0.006(6)
C14 0.20(2) 0.069(10) 0.32(3) -0.029(11) 0.19(2) -0.032(14)

loop_
_atom_type_symbol
_atom_type_description
_atom_type_scat_dispersion_real
_atom_type_scat_dispersion_imag
_atom_type_scat_source
C C 0.0033 0.0016 'International Tables Vol C Tables 4.2.6.8 and 6.1.1.4'
H H 0.0000 0.0000 'International Tables Vol C Tables 4.2.6.8 and 6.1.1.4'
Co Co 0.3494 0.9721 'International Tables Vol C Tables 4.2.6.8 and 6.1.1.4'
N N 0.0061 0.0033 'International Tables Vol C Tables 4.2.6.8 and 6.1.1.4'
O O 0.0106 0.0060 'International Tables Vol C Tables 4.2.6.8 and 6.1.1.4'
S S 0.1246 0.1234 'International Tables Vol C Tables 4.2.6.8 and 6.1.1.4'

loop_
_geom_angle_atom_site_label_1
_geom_angle_atom_site_label_2
_geom_angle_atom_site_label_3
_geom_angle_site_symmetry_1
_geom_angle_site_symmetry_3
_geom_angle
_geom_angle_publ_flag
O1 Co1 O1 . 2 66.91(16) no
O1 Co1 N1 . . 100.51(13) ?
O1 Co1 N1 2 . 92.02(13) ?
O1 Co1 N1 . 2 92.02(13) ?
O1 Co1 N1 2 2 100.51(13) ?
N1 Co1 N1 . 2 165.01(18) ?
O1 Co1 N2 . 2 158.77(12) ?
O1 Co1 N2 2 2 96.57(12) ?
N1 Co1 N2 . 2 93.03(13) ?
N1 Co1 N2 2 2 77.50(13) ?
O1 Co1 N2 . . 96.57(12) ?
O1 Co1 N2 2 . 158.77(12) ?
N1 Co1 N2 . . 77.50(13) no
N1 Co1 N2 2 . 93.03(13) ?
N2 Co1 N2 2 . 102.31(18) ?
O1 Co1 S1 . . 33.45(8) ?
O1 Co1 S1 2 . 33.45(8) ?
N1 Co1 S1 . . 97.50(9) ?
N1 Co1 S1 2 . 97.50(9) ?
N2 Co1 S1 2 . 128.85(9) ?
N2 Co1 S1 . . 128.85(9) ?
O2 S1 O2 2 . 110.3(3) ?
O2 S1 O1 2 2 111.01(19) ?
O2 S1 O1 . 2 110.46(19) ?
O2 S1 O1 2 . 110.46(19) ?
O2 S1 O1 . . 111.01(19) ?
O1 S1 O1 2 . 103.4(2) ?
O2 S1 Co1 2 . 124.83(13) ?
O2 S1 Co1 . . 124.83(13) ?
O1 S1 Co1 2 . 51.70(12) ?
O1 S1 Co1 . . 51.70(12) ?
S1 O1 Co1 . . 94.85(16) ?
C13 O3 H3 . . 109.5 ?
C1 N1 C12 . . 118.1(4) ?
C1 N1 Co1 . . 127.8(3) ?
C12 N1 Co1 . . 114.1(3) ?
C10 N2 C11 . . 116.5(4) ?
C10 N2 Co1 . . 129.7(3) ?
C11 N2 Co1 . . 113.9(3) ?
N1 C1 C2 . . 122.4(4) ?
N1 C1 H1A . . 118.8 ?
C2 C1 H1A . . 118.8 ?
C3 C2 C1 . . 119.7(5) ?
C3 C2 H2A . . 120.2 ?
C1 C2 H2A . . 120.2 ?
C2 C3 C4 . . 119.9(4) ?
C2 C3 H3A . . 120.1 ?
C4 C3 H3A . . 120.1 ?
C12 C4 C3 . . 117.0(4) ?
C12 C4 C5 . . 119.2(4) ?
C3 C4 C5 . . 123.8(4) ?
C6 C5 C4 . . 121.1(4) ?
C6 C5 H5A . . 119.5 ?
C4 C5 H5A . . 119.5 ?
C5 C6 C7 . . 121.2(4) ?
C5 C6 H6A . . 119.4 ?
C7 C6 H6A . . 119.4 ?
C11 C7 C8 . . 117.7(4) ?
C11 C7 C6 . . 119.0(4) ?
C8 C7 C6 . . 123.3(4) ?
C9 C8 C7 . . 119.0(4) ?
C9 C8 H8A . . 120.5 ?
C7 C8 H8A . . 120.5 ?
C8 C9 C10 . . 119.7(5) ?
C8 C9 H9A . . 120.1 ?
C10 C9 H9A . . 120.1 ?
N2 C10 C9 . . 123.8(4) ?
N2 C10 H10A . . 118.1 ?
C9 C10 H10A . . 118.1 ?
N2 C11 C7 . . 123.3(4) ?
N2 C11 C12 . . 116.9(4) ?
C7 C11 C12 . . 119.7(4) ?
N1 C12 C4 . . 122.9(4) ?
N1 C12 C11 . . 117.4(4) ?
C4 C12 C11 . . 119.8(4) ?
O3 C13 C13 . 2 127.5(5) ?
O3 C13 C14 . . 115.6(8) ?
C13 C13 C14 2 . 110.8(7) ?
O3 C13 H13 . . 98.3 ?
C13 C13 H13 2 . 98.3 ?
C14 C13 H13 . . 98.3 ?
C13 C14 H14A . . 109.5 ?
C13 C14 H14B . . 109.5 ?
H14A C14 H14B . . 109.5 ?
C13 C14 H14C . . 109.5 ?
H14A C14 H14C . . 109.5 ?
H14B C14 H14C . . 109.5 ?

loop_
_geom_bond_atom_site_label_1
_geom_bond_atom_site_label_2
_geom_bond_site_symmetry_2
_geom_bond_distance
_geom_bond_publ_flag
Co1 O1 . 2.124(3) y
Co1 O1 2 2.124(3) ?
Co1 N1 . 2.123(3) y
Co1 N1 2 2.123(3) ?
Co1 N2 2 2.145(4) ?
Co1 N2 . 2.145(4) y
Co1 S1 . 2.6964(18) ?
S1 O2 2 1.453(3) ?
S1 O2 . 1.453(3) ?
S1 O1 2 1.492(3) ?
S1 O1 . 1.492(3) ?
O3 C13 . 1.361(4) ?
O3 H3 . 0.8200 ?
O3' H3' . 0.8200 ?
N1 C1 . 1.333(5) ?
N1 C12 . 1.363(5) ?
N2 C10 . 1.324(5) ?
N2 C11 . 1.356(5) ?
C1 C2 . 1.386(6) ?
C1 H1A . 0.9300 ?
C2 C3 . 1.366(6) ?
C2 H2A . 0.9300 ?
C3 C4 . 1.402(6) ?
C3 H3A . 0.9300 ?
C4 C12 . 1.400(6) ?
C4 C5 . 1.437(6) ?
C5 C6 . 1.330(6) ?
C5 H5A . 0.9300 ?
C6 C7 . 1.442(6) ?
C6 H6A . 0.9300 ?
C7 C11 . 1.399(6) ?
C7 C8 . 1.397(6) ?
C8 C9 . 1.346(6) ?
C8 H8A . 0.9300 ?
C9 C10 . 1.391(6) ?
C9 H9A . 0.9300 ?
C10 H10A . 0.9300 ?
C11 C12 . 1.430(6) ?
C13 C13 2 1.443(7) ?
C13 C14 . 1.489(9) ?
C13 H13 . 0.9800 ?
C14 H14A . 0.9600 ?
C14 H14B . 0.9600 ?
C14 H14C . 0.9600 ?

loop_
_geom_hbond_atom_site_label_D
_geom_hbond_atom_site_label_H
_geom_hbond_atom_site_label_A
_geom_hbond_distance_DH
_geom_hbond_distance_HA
_geom_hbond_distance_DA
_geom_hbond_angle_DHA
O3 H3 O2 0.82 1.95 2.698(9) 150.4
O3' H3' O2 0.82 2.01 2.730(10) 146.2

loop_
_geom_torsion_atom_site_label_1
_geom_torsion_atom_site_label_2
_geom_torsion_atom_site_label_3
_geom_torsion_atom_site_label_4
_geom_torsion_site_symmetry_1
_geom_torsion_site_symmetry_4
_geom_torsion
O1 Co1 S1 O2 . 2 89.6(2)
O1 Co1 S1 O2 2 2 -90.4(2)
N1 Co1 S1 O2 . 2 -8.1(2)
N1 Co1 S1 O2 2 2 171.9(2)
N2 Co1 S1 O2 2 2 -108.2(2)
N2 Co1 S1 O2 . 2 71.8(2)
O1 Co1 S1 O2 . . -90.4(2)
O1 Co1 S1 O2 2 . 89.6(2)
N1 Co1 S1 O2 . . 171.9(2)
N1 Co1 S1 O2 2 . -8.1(2)
N2 Co1 S1 O2 2 . 71.8(2)
N2 Co1 S1 O2 . . -108.2(2)
O1 Co1 S1 O1 . 2 180.0
N1 Co1 S1 O1 . 2 82.27(19)
N1 Co1 S1 O1 2 2 -97.73(19)
N2 Co1 S1 O1 2 2 -17.8(2)
N2 Co1 S1 O1 . 2 162.2(2)
O1 Co1 S1 O1 2 . 180.0
N1 Co1 S1 O1 . . -97.73(19)
N1 Co1 S1 O1 2 . 82.27(19)
N2 Co1 S1 O1 2 . 162.2(2)
N2 Co1 S1 O1 . . -17.8(2)
O2 S1 O1 Co1 2 . -118.82(17)
O2 S1 O1 Co1 . . 118.44(18)
O1 S1 O1 Co1 2 . 0.0
O1 Co1 O1 S1 2 . 0.0
N1 Co1 O1 S1 . . 87.70(17)
N1 Co1 O1 S1 2 . -100.56(16)
N2 Co1 O1 S1 2 . -41.1(4)
N2 Co1 O1 S1 . . 166.15(15)
O1 Co1 N1 C1 . . -83.2(4)
O1 Co1 N1 C1 2 . -16.3(4)
N1 Co1 N1 C1 2 . 130.6(4)
N2 Co1 N1 C1 2 . 80.4(4)
N2 Co1 N1 C1 . . -177.6(4)
S1 Co1 N1 C1 . . -49.4(4)
O1 Co1 N1 C12 . . 99.0(3)
O1 Co1 N1 C12 2 . 165.9(3)
N1 Co1 N1 C12 2 . -47.3(3)
N2 Co1 N1 C12 2 . -97.5(3)
N2 Co1 N1 C12 . . 4.5(3)
S1 Co1 N1 C12 . . 132.7(3)
O1 Co1 N2 C10 . . 75.6(4)
O1 Co1 N2 C10 2 . 113.1(5)
N1 Co1 N2 C10 . . 175.0(4)
N1 Co1 N2 C10 2 . -16.8(4)
N2 Co1 N2 C10 2 . -94.6(4)
S1 Co1 N2 C10 . . 85.4(4)
O1 Co1 N2 C11 . . -103.3(3)
O1 Co1 N2 C11 2 . -65.9(5)
N1 Co1 N2 C11 . . -4.0(3)
N1 Co1 N2 C11 2 . 164.3(3)
N2 Co1 N2 C11 2 . 86.4(3)
S1 Co1 N2 C11 . . -93.6(3)
C12 N1 C1 C2 . . 0.4(7)
Co1 N1 C1 C2 . . -177.4(3)
N1 C1 C2 C3 . . 0.5(8)
C1 C2 C3 C4 . . -0.6(8)
C2 C3 C4 C12 . . -0.3(7)
C2 C3 C4 C5 . . -177.3(5)
C12 C4 C5 C6 . . -1.3(7)
C3 C4 C5 C6 . . 175.6(5)
C4 C5 C6 C7 . . 0.8(8)
C5 C6 C7 C11 . . 1.5(7)
C5 C6 C7 C8 . . -178.2(5)
C11 C7 C8 C9 . . -0.4(7)
C6 C7 C8 C9 . . 179.2(4)
C7 C8 C9 C10 . . 0.8(7)
C11 N2 C10 C9 . . -0.6(7)
Co1 N2 C10 C9 . . -179.5(3)
C8 C9 C10 N2 . . -0.4(8)
C10 N2 C11 C7 . . 1.0(6)
Co1 N2 C11 C7 . . -179.9(3)
C10 N2 C11 C12 . . -176.1(4)
Co1 N2 C11 C12 . . 3.0(5)
C8 C7 C11 N2 . . -0.6(7)
C6 C7 C11 N2 . . 179.8(4)
C8 C7 C11 C12 . . 176.5(4)
C6 C7 C11 C12 . . -3.1(6)
C1 N1 C12 C4 . . -1.4(6)
Co1 N1 C12 C4 . . 176.7(3)
C1 N1 C12 C11 . . 177.4(4)
Co1 N1 C12 C11 . . -4.5(5)
C3 C4 C12 N1 . . 1.3(7)
C5 C4 C12 N1 . . 178.4(4)
C3 C4 C12 C11 . . -177.5(4)
C5 C4 C12 C11 . . -0.4(6)
N2 C11 C12 N1 . . 1.0(6)
C7 C11 C12 N1 . . -176.3(4)
N2 C11 C12 C4 . . 179.9(4)
C7 C11 C12 C4 . . 2.6(6)
